data_7018840
loop_
_publ_author_name
'Zhao, Juan'
'Wang, Junsheng'
'Zhao, Junwei'
'Ma, Pengtao'
'Wang, Jingping'
'Niu, Jingyang'

_publ_section_title
;
 Two novel trivacant Keggin-type polytungstates supported manganese
 carbonyl derivatives synthesized by degradation of metastable
 [\g-XW10O36]8&#x2212; (X = GeIV, SiIV)
;
_journal_issue 19
_journal_name_full 'Dalton Transactions'
_journal_page_first 5832
_journal_paper_doi 10.1039/c2dt12130a
_journal_volume 41
_journal_year 2012
_chemical_formula_sum 'C3 H24 K8 Mn N0 O48 Si W9'
_chemical_formula_weight 2862.69
_chemical_name_systematic
;

?

;
_space_group_IT_number 2
_symmetry_cell_setting triclinic
_symmetry_space_group_name_Hall '-P 1'
_symmetry_space_group_name_H-M 'P -1'
_atom_sites_solution_hydrogens notdet
_atom_sites_solution_primary direct
_atom_sites_solution_secondary difmap
_audit_creation_method SHELXL-97
_cell_angle_alpha 71.580(3)
_cell_angle_beta 76.382(3)
_cell_angle_gamma 81.643(4)
_cell_formula_units_Z 2
_cell_length_a 12.265(2)
_cell_length_b 14.692(3)
_cell_length_c 16.497(3)
_cell_measurement_reflns_used 720
_cell_measurement_temperature 296(2)
_cell_measurement_theta_max 0.00
_cell_measurement_theta_min 0.00
_cell_volume 2733.0(9)
_computing_cell_refinement 'Bruker SMART'
_computing_data_collection 'Bruker SMART'
_computing_data_reduction 'Bruker SAINT'
_computing_molecular_graphics 'Bruker SHELXTL'
_computing_publication_material 'Bruker SHELXTL'
_computing_structure_refinement 'SHELXL-97 (Sheldrick, 1997)'
_computing_structure_solution 'SHELXS-97 (Sheldrick, 1990)'
_diffrn_ambient_temperature 296(2)
_diffrn_measured_fraction_theta_full 0.974
_diffrn_measured_fraction_theta_max 0.974
_diffrn_measurement_device_type 'CCD area detector'
_diffrn_measurement_method 'phi and omega scans'
_diffrn_radiation_monochromator graphite
_diffrn_radiation_source 'fine-focus sealed tube'
_diffrn_radiation_type MoK\a
_diffrn_radiation_wavelength 0.71073
_diffrn_reflns_av_R_equivalents 0.0448
_diffrn_reflns_av_sigmaI/netI 0.0992
_diffrn_reflns_limit_h_max 14
_diffrn_reflns_limit_h_min -14
_diffrn_reflns_limit_k_max 17
_diffrn_reflns_limit_k_min -8
_diffrn_reflns_limit_l_max 19
_diffrn_reflns_limit_l_min -19
_diffrn_reflns_number 13767
_diffrn_reflns_theta_full 25.00
_diffrn_reflns_theta_max 25.00
_diffrn_reflns_theta_min 1.71
_exptl_absorpt_coefficient_mu 19.812
_exptl_absorpt_correction_T_max 0.1996
_exptl_absorpt_correction_T_min 0.0512
_exptl_absorpt_correction_type multi-scan
_exptl_absorpt_process_details SADABS
_exptl_crystal_colour yellow
_exptl_crystal_density_diffrn 3.497
_exptl_crystal_density_method 'not measured'
_exptl_crystal_description block
_exptl_crystal_F_000 2564
_exptl_crystal_size_max 0.37
_exptl_crystal_size_mid 0.15
_exptl_crystal_size_min 0.12
_refine_diff_density_max 2.945
_refine_diff_density_min -5.003
_refine_diff_density_rms 0.464
_refine_ls_extinction_method none
_refine_ls_goodness_of_fit_ref 1.005
_refine_ls_hydrogen_treatment noref
_refine_ls_matrix_type full
_refine_ls_number_parameters 664
_refine_ls_number_reflns 9394
_refine_ls_number_restraints 66
_refine_ls_restrained_S_all 1.004
_refine_ls_R_factor_all 0.0726
_refine_ls_R_factor_gt 0.0569
_refine_ls_shift/su_max 0.001
_refine_ls_shift/su_mean 0.000
_refine_ls_structure_factor_coef Fsqd
_refine_ls_weighting_details 'calc w=1/[\s^2^(Fo^2^)+(0.0743P)^2^+0.0000P] where P=(Fo^2^+2Fc^2^)/3'
_refine_ls_weighting_scheme calc
_refine_ls_wR_factor_gt 0.1376
_refine_ls_wR_factor_ref 0.1445
_reflns_number_gt 7443
_reflns_number_total 9394
_reflns_threshold_expression >2sigma(I)
_cod_data_source_file c2dt12130a.txt
_cod_data_source_block njy1
_cod_depositor_comments
;
The following automatic conversions were performed:

'_symmetry_cell_setting' value 'Triclinic' changed to 'triclinic'
according to /home/saulius/struct/CIF-dictionaries/cif_core.dic
dictionary named 'cif_core.dic' version 2.4.1 from
2010-06-29.

'_exptl_absorpt_correction_type' value 'Multi-scan'
changed to 'multi-scan' according to
/home/saulius/struct/CIF-dictionaries/cif_core.dic dictionary named
'cif_core.dic' version 2.4.1 from 2010-06-29.

Automatic conversion script
Id: cif_fix_values 1715 2011-07-08 13:25:40Z adriana 
;
_cod_original_cell_volume 2733.1(8)
_cod_original_sg_symbol_H-M P-1
_cod_database_code 7018840

loop_
_symmetry_equiv_pos_as_xyz
'x, y, z'
'-x, -y, -z'

loop_
_atom_site_label
_atom_site_type_symbol
_atom_site_fract_x
_atom_site_fract_y
_atom_site_fract_z
_atom_site_U_iso_or_equiv
_atom_site_adp_type
_atom_site_occupancy
_atom_site_symmetry_multiplicity
_atom_site_calc_flag
_atom_site_refinement_flags
W1 W 0.38500(5) 0.66506(4) 0.62448(4) 0.01742(16) Uani 1 1 d .
W2 W 0.18498(5) 0.85679(4) 0.62771(4) 0.01859(16) Uani 1 1 d .
W3 W 0.13327(5) 0.66920(4) 0.56006(4) 0.01764(16) Uani 1 1 d .
W4 W 0.08106(5) 0.42872(5) 0.73077(4) 0.02079(17) Uani 1 1 d .
W5 W 0.31969(5) 0.42400(5) 0.78844(4) 0.01941(17) Uani 1 1 d .
W6 W 0.37116(5) 0.62709(5) 0.86440(4) 0.01977(17) Uani 1 1 d .
W7 W 0.18262(5) 0.80910(5) 0.86789(4) 0.02207(17) Uani 1 1 d .
W8 W -0.08664(5) 0.82008(5) 0.79289(4) 0.02250(17) Uani 1 1 d .
W9 W -0.13403(5) 0.63748(5) 0.73603(4) 0.02134(17) Uani 1 1 d .
Si1 Si 0.1329(3) 0.6332(3) 0.7786(3) 0.0155(9) Uani 1 1 d .
Mn1 Mn 0.32126(19) 0.81219(18) 0.45651(14) 0.0228(6) Uani 1 1 d .
K1 K 0.3482(3) 0.4362(3) 0.5490(2) 0.0383(10) Uani 1 1 d .
K2 K 0.3624(3) 0.3695(3) 0.0218(3) 0.0429(11) Uani 1 1 d .
K3 K 0.1043(3) 0.5622(3) 0.0537(3) 0.0386(10) Uani 1 1 d .
K4 K 0.3965(4) 0.4909(4) 0.2618(3) 0.0537(13) Uani 1 1 d .
K5 K -0.1032(4) 0.7995(4) 1.0372(3) 0.0523(12) Uani 1 1 d .
K6 K -0.1084(4) 0.8735(3) 0.5489(3) 0.0461(12) Uani 1 1 d .
K7 K 0.0000 0.5000 0.5000 0.092(3) Uani 1 2 d S
K8 K 0.4055(5) 0.2110(5) 0.2766(5) 0.097(2) Uani 1 1 d .
K9 K 0.7612(18) 0.9350(10) 0.3147(10) 0.123(7) Uani 0.50 1 d P
O1 O 0.5231(8) 0.6633(9) 0.5656(7) 0.031(3) Uani 1 1 d .
O2 O 0.1993(9) 0.9758(8) 0.5701(7) 0.026(3) Uani 1 1 d .
O3 O 0.1153(9) 0.6722(8) 0.4575(7) 0.026(2) Uani 1 1 d U
O4 O 0.0476(11) 0.3698(10) 0.6637(8) 0.045(4) Uani 1 1 d .
O5 O 0.4490(9) 0.3616(9) 0.7601(6) 0.032(3) Uani 1 1 d .
O6 O 0.5158(8) 0.6232(8) 0.8582(7) 0.025(3) Uani 1 1 d .
O7 O 0.2019(10) 0.9268(9) 0.8629(7) 0.037(3) Uani 1 1 d .
O8 O -0.1407(10) 0.9406(9) 0.7674(8) 0.038(3) Uani 1 1 d .
O9 O -0.2302(9) 0.6362(8) 0.6713(7) 0.027(3) Uani 1 1 d U
O10 O 0.0357(9) 0.3505(8) 0.8342(6) 0.027(3) Uani 1 1 d .
O11 O 0.2658(8) 0.3475(8) 0.8894(6) 0.024(2) Uani 1 1 d .
O12 O 0.3238(8) 0.5753(7) 0.9757(6) 0.020(2) Uani 1 1 d .
O13 O 0.1361(9) 0.7561(8) 0.9809(6) 0.030(3) Uani 1 1 d .
O14 O -0.1728(9) 0.7693(9) 0.8952(7) 0.034(3) Uani 1 1 d .
O15 O -0.2140(8) 0.5936(8) 0.8418(6) 0.028(3) Uani 1 1 d .
O16 O 0.3433(8) 0.8097(8) 0.5759(6) 0.018(2) Uani 1 1 d .
O17 O 0.3048(8) 0.6713(7) 0.5263(6) 0.019(2) Uani 1 1 d .
O18 O 0.3633(8) 0.5383(7) 0.6705(6) 0.019(2) Uani 1 1 d U
O19 O 0.4022(8) 0.6824(8) 0.7238(6) 0.022(2) Uani 1 1 d .
O20 O 0.1589(8) 0.8123(8) 0.5274(6) 0.026(3) Uani 1 1 d .
O21 O 0.2298(8) 0.8502(8) 0.7278(6) 0.025(3) Uani 1 1 d .
O22 O 0.0366(8) 0.8534(8) 0.6747(7) 0.023(2) Uani 1 1 d .
O23 O 0.1461(8) 0.5425(7) 0.6140(6) 0.022(2) Uani 1 1 d .
O24 O -0.0072(8) 0.6880(8) 0.6181(6) 0.024(3) Uani 1 1 d .
O25 O 0.2373(8) 0.3818(8) 0.7216(6) 0.022(2) Uani 1 1 d .
O26 O 0.3645(8) 0.5111(7) 0.8354(6) 0.020(2) Uani 1 1 d U
O27 O 0.3380(8) 0.7611(8) 0.8607(6) 0.023(3) Uani 1 1 d .
O28 O 0.0376(8) 0.8286(8) 0.8410(6) 0.024(3) Uani 1 1 d .
O29 O -0.1639(8) 0.7732(8) 0.7255(6) 0.026(3) Uani 1 1 d .
O30 O -0.0455(8) 0.5216(8) 0.7342(7) 0.027(3) Uani 1 1 d .
O31 O 0.1908(8) 0.6896(8) 0.6777(6) 0.023(3) Uani 1 1 d .
O32 O 0.1550(8) 0.5171(8) 0.7910(6) 0.023(3) Uani 1 1 d .
O33 O 0.1944(8) 0.6630(8) 0.8455(6) 0.021(2) Uani 1 1 d .
O34 O -0.0004(8) 0.6687(7) 0.7921(6) 0.017(2) Uani 1 1 d U
O35 O 0.3214(11) 1.0218(11) 0.3705(8) 0.049(4) Uani 1 1 d .
O36 O 0.2731(13) 0.8014(12) 0.2933(8) 0.054(4) Uani 1 1 d U
O37 O 0.5636(12) 0.7971(12) 0.3730(10) 0.064(5) Uani 1 1 d .
C1 C 0.3222(13) 0.9388(14) 0.4068(12) 0.034(4) Uani 1 1 d .
C2 C 0.2929(14) 0.8046(13) 0.3580(10) 0.032(4) Uani 1 1 d U
C3 C 0.4683(17) 0.8025(14) 0.4047(11) 0.041(5) Uani 1 1 d .
O1W O 0.4293(12) 0.5801(11) 0.4065(8) 0.054(4) Uani 1 1 d .
O2W O 0.0872(10) 0.4074(10) 0.0042(8) 0.047(4) Uani 1 1 d .
O3W O -0.223(2) 0.8239(16) 1.2066(14) 0.116(8) Uani 1 1 d .
O4W O 0.0552(12) 0.9369(14) 0.4020(10) 0.086(7) Uani 1 1 d .
O5W O 0.2049(12) 0.6024(15) 0.3084(13) 0.083(6) Uani 1 1 d .
O6W O 0.4120(18) 0.6207(18) 0.0943(12) 0.099(7) Uani 1 1 d .
O7W O 0.488(4) 0.171(3) 0.859(2) 0.16(3) Uani 0.50 1 d P
O8W O 0.175(3) 0.759(3) 0.145(2) 0.079(10) Uani 0.50 1 d PU
O9W O 0.1894(15) 0.378(2) 0.4923(13) 0.122(10) Uani 1 1 d .
O10W O 0.476(4) 0.185(4) 0.085(3) 0.131(17) Uani 0.50 1 d PU
O11W O 0.3342(17) 0.1804(15) 0.4628(14) 0.100(7) Uani 1 1 d .
O12W O 0.557(3) 0.074(3) 0.316(3) 0.098(13) Uani 0.50 1 d PU
O13W O -0.037(3) 0.2064(19) 0.706(2) 0.062(9) Uani 0.50 1 d P
O14W O 0.065(3) 0.199(3) 0.621(2) 0.069(9) Uani 0.50 1 d P

loop_
_atom_site_aniso_label
_atom_site_aniso_U_11
_atom_site_aniso_U_22
_atom_site_aniso_U_33
_atom_site_aniso_U_23
_atom_site_aniso_U_13
_atom_site_aniso_U_12
W1 0.0178(3) 0.0219(3) 0.0110(3) -0.0023(2) -0.0050(2) 0.0012(2)
W2 0.0222(3) 0.0192(3) 0.0122(3) -0.0012(2) -0.0052(2) 0.0005(2)
W3 0.0196(3) 0.0206(3) 0.0119(3) -0.0018(2) -0.0065(2) -0.0004(2)
W4 0.0238(3) 0.0205(4) 0.0172(3) -0.0025(3) -0.0073(3) -0.0008(2)
W5 0.0226(3) 0.0206(3) 0.0137(3) -0.0022(2) -0.0073(2) 0.0019(2)
W6 0.0210(3) 0.0256(4) 0.0136(3) -0.0044(3) -0.0084(2) 0.0003(2)
W7 0.0272(3) 0.0245(4) 0.0154(3) -0.0063(3) -0.0075(3) 0.0013(2)
W8 0.0227(3) 0.0265(4) 0.0151(3) -0.0032(3) -0.0056(2) 0.0044(2)
W9 0.0175(3) 0.0250(4) 0.0182(3) -0.0007(3) -0.0062(2) 0.0002(2)
Si1 0.0169(19) 0.015(2) 0.0131(19) 0.0003(16) -0.0061(16) -0.0012(14)
Mn1 0.0258(12) 0.0253(14) 0.0130(11) -0.0003(10) -0.0037(9) -0.0005(9)
K1 0.036(2) 0.051(3) 0.028(2) -0.0143(18) -0.0033(17) -0.0012(17)
K2 0.044(2) 0.058(3) 0.029(2) -0.015(2) -0.0147(18) 0.0078(19)
K3 0.038(2) 0.036(2) 0.036(2) -0.0032(18) -0.0082(18) 0.0031(16)
K4 0.036(2) 0.055(3) 0.067(3) -0.021(3) -0.001(2) -0.0014(19)
K5 0.063(3) 0.043(3) 0.043(3) -0.001(2) -0.014(2) 0.001(2)
K6 0.055(3) 0.042(3) 0.027(2) 0.0052(18) -0.0103(19) 0.0093(19)
K7 0.140(8) 0.081(7) 0.073(6) 0.007(5) -0.071(6) -0.052(6)
K8 0.075(4) 0.064(4) 0.130(6) 0.010(4) -0.020(4) -0.022(3)
K9 0.26(2) 0.044(8) 0.102(11) -0.012(7) -0.111(13) -0.013(10)
O1 0.013(5) 0.050(8) 0.032(6) -0.018(6) 0.001(5) -0.005(5)
O2 0.039(6) 0.019(6) 0.020(6) -0.004(5) -0.007(5) -0.001(4)
O3 0.033(4) 0.029(4) 0.022(4) -0.007(3) -0.013(3) -0.011(3)
O4 0.050(8) 0.050(9) 0.028(7) -0.006(6) -0.016(6) 0.015(6)
O5 0.025(6) 0.050(8) 0.012(5) 0.000(5) -0.006(4) 0.004(5)
O6 0.021(5) 0.032(7) 0.026(6) -0.012(5) -0.004(5) -0.005(4)
O7 0.041(7) 0.036(8) 0.029(6) -0.007(6) -0.002(5) 0.000(5)
O8 0.046(7) 0.029(7) 0.040(7) -0.014(6) -0.012(6) 0.009(5)
O9 0.030(5) 0.031(6) 0.021(5) -0.001(4) -0.018(4) 0.003(4)
O10 0.033(6) 0.030(7) 0.016(5) -0.003(5) -0.009(5) 0.001(5)
O11 0.027(6) 0.030(7) 0.018(5) -0.011(5) -0.009(4) 0.002(4)
O12 0.026(5) 0.017(6) 0.019(5) -0.003(4) -0.013(4) -0.004(4)
O13 0.036(6) 0.035(7) 0.013(5) -0.004(5) -0.002(5) 0.006(5)
O14 0.035(6) 0.046(8) 0.016(6) -0.002(5) -0.006(5) 0.000(5)
O15 0.020(5) 0.032(7) 0.018(5) 0.001(5) 0.006(4) 0.000(4)
O16 0.021(5) 0.027(6) 0.011(5) -0.010(4) -0.002(4) -0.006(4)
O17 0.021(5) 0.019(6) 0.017(5) -0.006(4) -0.006(4) 0.006(4)
O18 0.024(5) 0.023(5) 0.013(4) -0.006(4) -0.012(4) 0.005(4)
O19 0.025(5) 0.023(6) 0.019(5) -0.011(5) 0.002(4) -0.002(4)
O20 0.029(6) 0.028(6) 0.010(5) 0.004(4) -0.001(4) 0.005(4)
O21 0.022(5) 0.031(7) 0.016(5) -0.004(5) 0.002(4) -0.002(4)
O22 0.024(5) 0.020(6) 0.025(6) -0.008(5) -0.006(5) 0.003(4)
O23 0.030(6) 0.015(6) 0.024(6) -0.011(5) -0.005(5) 0.003(4)
O24 0.019(5) 0.035(7) 0.011(5) -0.001(5) 0.001(4) -0.005(4)
O25 0.023(5) 0.032(7) 0.015(5) -0.009(5) -0.007(4) -0.001(4)
O26 0.030(5) 0.016(5) 0.023(5) -0.011(4) -0.009(4) -0.010(4)
O27 0.018(5) 0.038(7) 0.016(5) -0.009(5) -0.005(4) -0.002(4)
O28 0.013(5) 0.043(7) 0.020(5) -0.011(5) -0.006(4) -0.002(4)
O29 0.025(6) 0.033(7) 0.018(5) -0.003(5) -0.007(4) 0.000(4)
O30 0.028(6) 0.017(6) 0.026(6) 0.001(5) 0.000(5) 0.002(4)
O31 0.023(5) 0.023(6) 0.014(5) -0.002(4) 0.005(4) 0.008(4)
O32 0.027(6) 0.020(6) 0.014(5) 0.004(4) -0.006(4) 0.008(4)
O33 0.024(5) 0.027(6) 0.015(5) -0.005(4) -0.013(4) 0.002(4)
O34 0.021(4) 0.020(4) 0.013(3) -0.006(3) -0.007(3) -0.004(3)
O35 0.054(8) 0.049(10) 0.032(7) 0.007(7) -0.006(6) -0.013(6)
O36 0.072(7) 0.069(8) 0.031(6) -0.016(6) -0.018(6) -0.020(6)
O37 0.040(8) 0.074(12) 0.053(9) -0.002(8) 0.017(7) -0.008(7)
C1 0.020(8) 0.045(12) 0.038(10) -0.012(9) -0.007(7) -0.009(7)
C2 0.036(7) 0.038(8) 0.019(7) 0.001(6) -0.003(6) -0.010(6)
C3 0.056(12) 0.033(11) 0.026(9) -0.001(8) 0.003(9) -0.008(8)
O1W 0.074(10) 0.053(10) 0.036(8) -0.027(7) 0.009(7) -0.009(7)
O2W 0.049(8) 0.054(10) 0.031(7) -0.011(7) -0.008(6) 0.012(6)
O3W 0.18(2) 0.068(15) 0.085(15) -0.021(12) 0.023(14) -0.032(14)
O4W 0.043(9) 0.105(15) 0.062(10) 0.032(10) -0.009(8) 0.019(8)
O5W 0.040(9) 0.107(16) 0.122(16) -0.069(14) -0.007(9) -0.006(9)
O6W 0.127(17) 0.14(2) 0.060(12) -0.051(13) -0.057(12) 0.005(14)
O7W 0.19(5) 0.11(4) 0.06(2) 0.03(2) 0.05(3) 0.09(3)
O8W 0.086(13) 0.083(14) 0.081(13) -0.030(9) -0.035(9) -0.003(9)
O9W 0.064(12) 0.26(3) 0.064(13) -0.082(17) -0.011(10) -0.020(15)
O10W 0.131(19) 0.13(2) 0.135(19) -0.035(11) -0.038(10) -0.008(10)
O11W 0.111(16) 0.062(13) 0.120(17) 0.005(12) -0.055(13) -0.003(10)
O12W 0.088(15) 0.112(16) 0.097(15) -0.017(10) -0.034(10) -0.022(9)
O13W 0.10(2) 0.015(15) 0.07(2) 0.011(14) -0.052(19) -0.016(13)
O14W 0.07(2) 0.07(2) 0.10(3) -0.05(2) -0.019(19) -0.024(16)

loop_
_atom_type_symbol
_atom_type_description
_atom_type_scat_dispersion_real
_atom_type_scat_dispersion_imag
_atom_type_scat_source
C C 0.0033 0.0016 'International Tables Vol C Tables 4.2.6.8 and 6.1.1.4'
H H 0.0000 0.0000 'International Tables Vol C Tables 4.2.6.8 and 6.1.1.4'
N N 0.0061 0.0033 'International Tables Vol C Tables 4.2.6.8 and 6.1.1.4'
O O 0.0106 0.0060 'International Tables Vol C Tables 4.2.6.8 and 6.1.1.4'
Si Si 0.0817 0.0704 'International Tables Vol C Tables 4.2.6.8 and 6.1.1.4'
Mn Mn 0.3368 0.7283 'International Tables Vol C Tables 4.2.6.8 and 6.1.1.4'
W W -0.8490 6.8722 'International Tables Vol C Tables 4.2.6.8 and 6.1.1.4'
K K 0.2009 0.2494 'International Tables Vol C Tables 4.2.6.8 and 6.1.1.4'

loop_
_geom_angle_atom_site_label_1
_geom_angle_atom_site_label_2
_geom_angle_atom_site_label_3
_geom_angle
_geom_angle_site_symmetry_1
_geom_angle_site_symmetry_3
O1 W1 O19 102.2(5) . .
O1 W1 O18 102.2(5) . .
O19 W1 O18 95.7(5) . .
O1 W1 O16 97.5(5) . .
O19 W1 O16 90.5(4) . .
O18 W1 O16 157.5(4) . .
O1 W1 O17 98.1(5) . .
O19 W1 O17 157.3(4) . .
O18 W1 O17 89.6(4) . .
O16 W1 O17 76.9(4) . .
O1 W1 O31 168.5(4) . .
O19 W1 O31 85.5(4) . .
O18 W1 O31 85.3(4) . .
O16 W1 O31 73.7(4) . .
O17 W1 O31 73.0(4) . .
O1 W1 Mn1 87.1(4) . .
O19 W1 Mn1 130.8(3) . .
O18 W1 Mn1 129.9(3) . .
O16 W1 Mn1 40.2(3) . .
O17 W1 Mn1 40.3(3) . .
O31 W1 Mn1 81.4(2) . .
O1 W1 K4 62.2(4) . 2_666
O19 W1 K4 61.6(3) . 2_666
O18 W1 K4 63.0(3) . 2_666
O16 W1 K4 137.6(3) . 2_666
O17 W1 K4 138.8(3) . 2_666
O31 W1 K4 129.4(2) . 2_666
Mn1 W1 K4 149.24(8) . 2_666
O1 W1 K1 87.1(4) . .
O19 W1 K1 135.4(4) . .
O18 W1 K1 40.0(3) . .
O16 W1 K1 131.9(3) . .
O17 W1 K1 55.0(3) . .
O31 W1 K1 93.3(3) . .
Mn1 W1 K1 92.76(8) . .
K4 W1 K1 86.49(10) 2_666 .
O2 W2 O22 103.5(5) . .
O2 W2 O21 101.3(5) . .
O22 W2 O21 96.1(4) . .
O2 W2 O16 95.1(5) . .
O22 W2 O16 158.4(5) . .
O21 W2 O16 90.8(4) . .
O2 W2 O20 97.1(5) . .
O22 W2 O20 89.6(4) . .
O21 W2 O20 158.8(4) . .
O16 W2 O20 77.1(4) . .
O2 W2 O31 167.2(4) . .
O22 W2 O31 85.5(4) . .
O21 W2 O31 86.4(4) . .
O16 W2 O31 74.4(4) . .
O20 W2 O31 73.7(4) . .
O2 W2 Mn1 85.9(3) . .
O22 W2 Mn1 130.0(4) . .
O21 W2 Mn1 130.5(3) . .
O16 W2 Mn1 39.8(3) . .
O20 W2 Mn1 40.4(3) . .
O31 W2 Mn1 81.4(2) . .
O2 W2 K9 46.8(4) . 2_676
O22 W2 K9 98.6(5) . 2_676
O21 W2 K9 55.3(4) . 2_676
O16 W2 K9 102.2(5) . 2_676
O20 W2 K9 143.9(4) . 2_676
O31 W2 K9 141.7(3) . 2_676
Mn1 W2 K9 120.9(3) . 2_676
O2 W2 K6 89.3(4) . .
O22 W2 K6 41.6(3) . .
O21 W2 K6 137.6(3) . .
O16 W2 K6 129.4(3) . .
O20 W2 K6 52.4(3) . .
O31 W2 K6 91.8(3) . .
Mn1 W2 K6 90.76(8) . .
K9 W2 K6 116.5(3) 2_676 .
O3 W3 O24 103.8(5) . .
O3 W3 O23 102.3(5) . .
O24 W3 O23 94.9(5) . .
O3 W3 O17 95.5(4) . .
O24 W3 O17 158.3(5) . .
O23 W3 O17 90.5(4) . .
O3 W3 O20 95.8(5) . .
O24 W3 O20 91.7(5) . .
O23 W3 O20 158.7(5) . .
O17 W3 O20 76.4(4) . .
O3 W3 O31 166.3(5) . .
O24 W3 O31 85.8(4) . .
O23 W3 O31 86.4(4) . .
O17 W3 O31 73.6(4) . .
O20 W3 O31 73.9(4) . .
O3 W3 Mn1 85.3(4) . .
O24 W3 Mn1 131.7(4) . .
O23 W3 Mn1 129.9(3) . .
O17 W3 Mn1 39.4(3) . .
O20 W3 Mn1 40.0(3) . .
O31 W3 Mn1 81.0(3) . .
O3 W3 K7 50.9(4) . .
O24 W3 K7 81.8(4) . .
O23 W3 K7 59.0(4) . .
O17 W3 K7 118.6(3) . .
O20 W3 K7 142.2(3) . .
O31 W3 K7 141.7(3) . .
Mn1 W3 K7 132.85(5) . .
O3 W3 K6 85.2(4) . .
O24 W3 K6 42.0(3) . .
O23 W3 K6 136.0(3) . .
O17 W3 K6 132.3(3) . .
O20 W3 K6 56.2(3) . .
O31 W3 K6 95.9(2) . .
Mn1 W3 K6 93.56(8) . .
K7 W3 K6 98.53(8) . .
O3 W3 K1 86.0(4) . .
O24 W3 K1 134.7(4) . .
O23 W3 K1 40.2(3) . .
O17 W3 K1 55.5(3) . .
O20 W3 K1 131.8(3) . .
O31 W3 K1 94.3(2) . .
Mn1 W3 K1 92.60(8) . .
K7 W3 K1 70.50(7) . .
K6 W3 K1 168.81(10) . .
O10 W4 O4 101.6(6) . .
O10 W4 O30 96.4(4) . .
O4 W4 O30 100.1(5) . .
O10 W4 O25 95.5(4) . .
O4 W4 O25 97.2(5) . .
O30 W4 O25 156.5(5) . .
O10 W4 O23 169.6(5) . .
O4 W4 O23 88.9(5) . .
O30 W4 O23 81.3(4) . .
O25 W4 O23 83.2(4) . .
O10 W4 O32 89.7(5) . .
O4 W4 O32 167.1(5) . .
O30 W4 O32 84.6(4) . .
O25 W4 O32 75.3(4) . .
O23 W4 O32 79.9(4) . .
O10 W4 K3 41.2(4) . 2_566
O4 W4 K3 123.1(4) . 2_566
O30 W4 K3 59.8(3) . 2_566
O25 W4 K3 121.7(3) . 2_566
O23 W4 K3 131.7(3) . 2_566
O32 W4 K3 69.6(3) . 2_566
O10 W4 K1 134.8(3) . .
O4 W4 K1 75.7(4) . .
O30 W4 K1 128.6(3) . .
O25 W4 K1 42.1(3) . .
O23 W4 K1 47.8(2) . .
O32 W4 K1 92.0(2) . .
K3 W4 K1 159.89(10) 2_566 .
O10 W4 K7 136.9(4) . .
O4 W4 K7 42.6(4) . .
O30 W4 K7 74.0(3) . .
O25 W4 K7 109.7(3) . .
O23 W4 K7 52.4(3) . .
O32 W4 K7 129.5(2) . .
K3 W4 K7 128.60(6) 2_566 .
K1 W4 K7 69.30(6) . .
O11 W5 O5 101.2(5) . .
O11 W5 O26 94.1(5) . .
O5 W5 O26 100.9(5) . .
O11 W5 O25 97.0(5) . .
O5 W5 O25 97.1(5) . .
O26 W5 O25 156.6(4) . .
O11 W5 O18 169.3(4) . .
O5 W5 O18 89.0(4) . .
O26 W5 O18 80.9(4) . .
O25 W5 O18 84.6(4) . .
O11 W5 O32 90.4(4) . .
O5 W5 O32 166.6(4) . .
O26 W5 O32 84.7(4) . .
O25 W5 O32 74.7(4) . .
O18 W5 O32 79.8(3) . .
O11 W5 K4 121.5(4) . 2_666
O5 W5 K4 52.4(5) . 2_666
O26 W5 K4 53.8(3) . 2_666
O25 W5 K4 132.7(3) . 2_666
O18 W5 K4 62.8(3) . 2_666
O32 W5 K4 126.2(3) . 2_666
O11 W5 K2 43.8(4) . 1_556
O5 W5 K2 90.9(3) . 1_556
O26 W5 K2 54.2(3) . 1_556
O25 W5 K2 140.7(3) . 1_556
O18 W5 K2 134.1(3) . 1_556
O32 W5 K2 102.1(3) . 1_556
K4 W5 K2 81.42(11) 2_666 1_556
O11 W5 K1 136.9(4) . .
O5 W5 K1 74.1(3) . .
O26 W5 K1 129.0(3) . .
O25 W5 K1 43.4(3) . .
O18 W5 K1 48.8(3) . .
O32 W5 K1 92.9(3) . .
K4 W5 K1 90.18(10) 2_666 .
K2 W5 K1 164.98(8) 1_556 .
O12 W6 O6 101.3(5) . .
O12 W6 O26 93.9(5) . .
O6 W6 O26 99.8(5) . .
O12 W6 O27 98.7(4) . .
O6 W6 O27 96.7(5) . .
O26 W6 O27 156.9(4) . .
O12 W6 O19 169.4(5) . .
O6 W6 O19 88.3(4) . .
O26 W6 O19 80.0(4) . .
O27 W6 O19 84.4(4) . .
O12 W6 O33 90.5(4) . .
O6 W6 O33 166.4(4) . .
O26 W6 O33 86.1(4) . .
O27 W6 O33 74.6(4) . .
O19 W6 O33 80.5(4) . .
O12 W6 K4 121.2(3) . 2_666
O6 W6 K4 50.8(4) . 2_666
O26 W6 K4 54.3(3) . 2_666
O27 W6 K4 130.6(3) . 2_666
O19 W6 K4 61.9(3) . 2_666
O33 W6 K4 127.7(3) . 2_666
O12 W6 K8 136.7(4) . 2_666
O6 W6 K8 46.7(4) . 2_666
O26 W6 K8 116.7(3) . 2_666
O27 W6 K8 65.1(3) . 2_666
O19 W6 K8 53.7(3) . 2_666
O33 W6 K8 119.8(3) . 2_666
K4 W6 K8 65.82(15) 2_666 2_666
O12 W6 K2 44.1(3) . 1_556
O6 W6 K2 90.4(4) . 1_556
O26 W6 K2 53.5(3) . 1_556
O27 W6 K2 142.7(3) . 1_556
O19 W6 K2 132.5(3) . 1_556
O33 W6 K2 102.8(3) . 1_556
K4 W6 K2 81.18(10) 2_666 1_556
K8 W6 K2 136.29(12) 2_666 1_556
O12 W6 K3 34.6(3) . 1_556
O6 W6 K3 135.7(3) . 1_556
O26 W6 K3 90.1(3) . 1_556
O27 W6 K3 89.3(3) . 1_556
O19 W6 K3 136.0(3) . 1_556
O33 W6 K3 55.9(3) . 1_556
K4 W6 K3 140.09(10) 2_666 1_556
K8 W6 K3 153.05(15) 2_666 1_556
K2 W6 K3 61.39(8) 1_556 1_556
O7 W7 O13 102.2(5) . .
O7 W7 O28 99.8(5) . .
O13 W7 O28 95.1(5) . .
O7 W7 O27 96.7(5) . .
O13 W7 O27 97.6(4) . .
O28 W7 O27 156.4(5) . .
O7 W7 O21 88.2(5) . .
O13 W7 O21 169.4(5) . .
O28 W7 O21 80.8(4) . .
O27 W7 O21 83.1(4) . .
O7 W7 O33 165.6(4) . .
O13 W7 O33 90.0(5) . .
O28 W7 O33 86.5(4) . .
O27 W7 O33 73.8(4) . .
O21 W7 O33 80.1(4) . .
O7 W7 K5 93.6(4) . .
O13 W7 K5 43.3(3) . .
O28 W7 K5 54.5(3) . .
O27 W7 K5 140.9(3) . .
O21 W7 K5 134.9(3) . .
O33 W7 K5 100.5(3) . .
O7 W7 K3 137.2(4) . 1_556
O13 W7 K3 35.4(4) . 1_556
O28 W7 K3 91.4(3) . 1_556
O27 W7 K3 87.7(3) . 1_556
O21 W7 K3 134.5(3) . 1_556
O33 W7 K3 54.6(3) . 1_556
K5 W7 K3 60.24(8) . 1_556
O7 W7 K9 41.6(4) . 2_676
O13 W7 K9 142.6(5) . 2_676
O28 W7 K9 85.2(4) . 2_676
O27 W7 K9 96.3(4) . 2_676
O21 W7 K9 47.2(4) . 2_676
O33 W7 K9 127.3(3) . 2_676
K5 W7 K9 115.8(3) . 2_676
K3 W7 K9 176.0(3) 1_556 2_676
O8 W8 O14 102.1(5) . .
O8 W8 O28 100.2(6) . .
O14 W8 O28 94.4(5) . .
O8 W8 O29 99.5(5) . .
O14 W8 O29 96.0(5) . .
O28 W8 O29 155.3(4) . .
O8 W8 O22 89.6(5) . .
O14 W8 O22 168.2(5) . .
O28 W8 O22 81.8(4) . .
O29 W8 O22 83.5(4) . .
O8 W8 O34 166.7(4) . .
O14 W8 O34 90.2(4) . .
O28 W8 O34 83.7(4) . .
O29 W8 O34 73.8(4) . .
O22 W8 O34 78.4(4) . .
O8 W8 K5 93.6(4) . .
O14 W8 K5 42.1(4) . .
O28 W8 K5 55.1(3) . .
O29 W8 K5 138.0(3) . .
O22 W8 K5 136.7(3) . .
O34 W8 K5 98.9(2) . .
O8 W8 K6 78.1(4) . .
O14 W8 K6 135.5(4) . .
O28 W8 K6 129.8(3) . .
O29 W8 K6 41.8(3) . .
O22 W8 K6 48.2(3) . .
O34 W8 K6 89.6(2) . .
K5 W8 K6 170.86(9) . .
O15 W9 O9 101.3(5) . .
O15 W9 O30 96.2(4) . .
O9 W9 O30 100.7(5) . .
O15 W9 O29 97.7(5) . .
O9 W9 O29 94.8(5) . .
O30 W9 O29 156.7(5) . .
O15 W9 O24 168.6(5) . .
O9 W9 O24 89.9(4) . .
O30 W9 O24 79.5(4) . .
O29 W9 O24 83.2(4) . .
O15 W9 O34 89.7(5) . .
O9 W9 O34 166.8(4) . .
O30 W9 O34 85.0(5) . .
O29 W9 O34 76.4(4) . .
O24 W9 O34 79.4(4) . .
O15 W9 K8 77.6(3) . 2_566
O9 W9 K8 54.1(4) . 2_566
O30 W9 K8 151.0(4) . 2_566
O29 W9 K8 51.3(3) . 2_566
O24 W9 K8 111.2(3) . 2_566
O34 W9 K8 122.8(3) . 2_566
O15 W9 K3 42.0(3) . 2_566
O9 W9 K3 122.7(4) . 2_566
O30 W9 K3 58.4(3) . 2_566
O29 W9 K3 125.5(3) . 2_566
O24 W9 K3 129.1(3) . 2_566
O34 W9 K3 70.4(3) . 2_566
K8 W9 K3 119.49(12) 2_566 2_566
O15 W9 K6 138.7(3) . .
O9 W9 K6 73.9(4) . .
O30 W9 K6 125.1(3) . .
O29 W9 K6 43.8(3) . .
O24 W9 K6 46.6(3) . .
O34 W9 K6 93.1(3) . .
K8 W9 K6 66.40(12) 2_566 .
K3 W9 K6 163.25(11) 2_566 .
O15 W9 K4 67.8(4) . 2_566
O9 W9 K4 37.4(4) . 2_566
O30 W9 K4 88.1(4) . 2_566
O29 W9 K4 114.5(3) . 2_566
O24 W9 K4 122.3(3) . 2_566
O34 W9 K4 155.6(3) . 2_566
K8 W9 K4 63.15(13) 2_566 2_566
K3 W9 K4 86.08(10) 2_566 2_566
K6 W9 K4 109.85(11) . 2_566
O34 Si1 O32 112.2(6) . .
O34 Si1 O31 107.0(5) . .
O32 Si1 O31 107.8(5) . .
O34 Si1 O33 111.2(5) . .
O32 Si1 O33 110.3(5) . .
O31 Si1 O33 108.2(6) . .
C2 Mn1 C1 87.0(9) . .
C2 Mn1 C3 85.8(8) . .
C1 Mn1 C3 87.8(8) . .
C2 Mn1 O16 174.1(7) . .
C1 Mn1 O16 97.7(7) . .
C3 Mn1 O16 97.8(7) . .
C2 Mn1 O17 97.2(7) . .
C1 Mn1 O17 172.5(6) . .
C3 Mn1 O17 98.6(7) . .
O16 Mn1 O17 77.7(4) . .
C2 Mn1 O20 98.7(6) . .
C1 Mn1 O20 96.9(6) . .
C3 Mn1 O20 173.7(6) . .
O16 Mn1 O20 77.4(4) . .
O17 Mn1 O20 76.4(4) . .
C2 Mn1 W1 135.4(6) . .
C1 Mn1 W1 136.6(6) . .
C3 Mn1 W1 87.5(6) . .
O16 Mn1 W1 40.6(3) . .
O17 Mn1 W1 40.7(3) . .
O20 Mn1 W1 86.2(3) . .
C2 Mn1 W2 137.5(5) . .
C1 Mn1 W2 87.4(6) . .
C3 Mn1 W2 136.0(7) . .
O16 Mn1 W2 39.9(3) . .
O17 Mn1 W2 85.3(3) . .
O20 Mn1 W2 40.6(3) . .
W1 Mn1 W2 67.25(5) . .
C2 Mn1 W3 88.3(6) . .
C1 Mn1 W3 134.9(5) . .
C3 Mn1 W3 136.5(6) . .
O16 Mn1 W3 85.9(3) . .
O17 Mn1 W3 39.6(3) . .
O20 Mn1 W3 39.8(3) . .
W1 Mn1 W3 67.47(5) . .
W2 Mn1 W3 66.96(5) . .
O9W K1 O1W 101.0(7) . .
O9W K1 O25 93.7(5) . .
O1W K1 O25 147.9(4) . .
O9W K1 O1 77.6(5) . 2_666
O1W K1 O1 77.0(4) . 2_666
O25 K1 O1 134.4(4) . 2_666
O9W K1 O23 77.7(5) . .
O1W K1 O23 97.6(4) . .
O25 K1 O23 57.7(3) . .
O1 K1 O23 153.2(4) 2_666 .
O9W K1 O18 139.0(5) . .
O1W K1 O18 93.6(4) . .
O25 K1 O18 58.0(3) . .
O1 K1 O18 143.3(3) 2_666 .
O23 K1 O18 62.4(3) . .
O9W K1 O1W 154.1(6) . 2_666
O1W K1 O1W 85.6(5) . 2_666
O25 K1 O1W 93.6(3) . 2_666
O1 K1 O1W 79.6(3) 2_666 2_666
O23 K1 O1W 126.6(4) . 2_666
O18 K1 O1W 64.2(3) . 2_666
O9W K1 O17 110.3(7) . .
O1W K1 O17 53.5(3) . .
O25 K1 O17 94.7(3) . .
O1 K1 O17 130.5(3) 2_666 .
O23 K1 O17 51.5(3) . .
O18 K1 O17 51.3(3) . .
O1W K1 O17 93.9(4) 2_666 .
O9W K1 O37 88.2(7) . 2_666
O1W K1 O37 133.1(4) . 2_666
O25 K1 O37 75.2(3) . 2_666
O1 K1 O37 60.1(4) 2_666 2_666
O23 K1 O37 129.2(3) . 2_666
O18 K1 O37 109.1(4) . 2_666
O1W K1 O37 69.7(4) 2_666 2_666
O17 K1 O37 159.7(4) . 2_666
O9W K1 W5 122.3(4) . .
O1W K1 W5 127.0(3) . .
O25 K1 W5 28.8(2) . .
O1 K1 W5 136.7(3) 2_666 .
O23 K1 W5 67.2(2) . .
O18 K1 W5 33.7(2) . .
O1W K1 W5 68.9(2) 2_666 .
O17 K1 W5 81.90(18) . .
O37 K1 W5 81.0(3) 2_666 .
O9W K1 W4 75.1(4) . .
O1W K1 W4 131.5(3) . .
O25 K1 W4 27.9(2) . .
O1 K1 W4 143.7(3) 2_666 .
O23 K1 W4 33.9(2) . .
O18 K1 W4 66.7(2) . .
O1W K1 W4 119.0(3) 2_666 .
O17 K1 W4 81.95(18) . .
O37 K1 W4 95.3(2) 2_666 .
W5 K1 W4 50.20(5) . .
O9W K1 W3 85.6(6) . .
O1W K1 W3 74.3(3) . .
O25 K1 W3 78.6(2) . .
O1 K1 W3 143.2(3) 2_666 .
O23 K1 W3 23.5(2) . .
O18 K1 W3 61.74(19) . .
O1W K1 W3 120.2(3) 2_666 .
O17 K1 W3 30.45(17) . .
O37 K1 W3 152.5(3) 2_666 .
W5 K1 W3 79.85(7) . .
W4 K1 W3 57.21(5) . .
O15 K2 O6 72.6(3) 2_566 2_666
O15 K2 O11 115.1(3) 2_566 1_554
O6 K2 O11 171.9(3) 2_666 1_554
O15 K2 O10W 107.4(11) 2_566 .
O6 K2 O10W 70.8(11) 2_666 .
O11 K2 O10W 103.4(11) 1_554 .
O15 K2 O12 74.6(3) 2_566 1_554
O6 K2 O12 89.0(3) 2_666 1_554
O11 K2 O12 95.7(3) 1_554 1_554
O10W K2 O12 157.4(11) . 1_554
O15 K2 O6W 151.9(5) 2_566 2_665
O6 K2 O6W 82.5(4) 2_666 2_665
O11 K2 O6W 90.6(4) 1_554 2_665
O10W K2 O6W 75.4(11) . 2_665
O12 K2 O6W 92.4(5) 1_554 2_665
O15 K2 O14 64.8(4) 2_566 2_566
O6 K2 O14 112.5(3) 2_666 2_566
O11 K2 O14 70.3(3) 1_554 2_566
O10W K2 O14 75.1(11) . 2_566
O12 K2 O14 123.7(3) 1_554 2_566
O6W K2 O14 139.6(5) 2_665 2_566
O15 K2 O26 119.3(3) 2_566 1_554
O6 K2 O26 127.2(4) 2_666 1_554
O11 K2 O26 52.6(3) 1_554 1_554
O10W K2 O26 133.0(11) . 1_554
O12 K2 O26 53.0(3) 1_554 1_554
O6W K2 O26 66.5(4) 2_665 1_554
O14 K2 O26 118.9(3) 2_566 1_554
O15 K2 O2W 63.6(3) 2_566 .
O6 K2 O2W 136.1(3) 2_666 .
O11 K2 O2W 51.8(3) 1_554 .
O10W K2 O2W 124.7(11) . .
O12 K2 O2W 76.9(3) 1_554 .
O6W K2 O2W 138.5(4) 2_665 .
O14 K2 O2W 51.0(3) 2_566 .
O26 K2 O2W 75.5(3) 1_554 .
O15 K2 W5 127.4(3) 2_566 1_554
O6 K2 W5 151.9(3) 2_666 1_554
O11 K2 W5 24.9(2) 1_554 1_554
O10W K2 W5 113.5(11) . 1_554
O12 K2 W5 79.7(2) 1_554 1_554
O6W K2 W5 72.4(3) 2_665 1_554
O14 K2 W5 95.0(2) 2_566 1_554
O26 K2 W5 29.43(19) 1_554 1_554
O2W K2 W5 66.3(2) . 1_554
O15 K2 W6 98.7(3) 2_566 1_554
O6 K2 W6 102.6(3) 2_666 1_554
O11 K2 W6 79.5(2) 1_554 1_554
O10W K2 W6 149.1(11) . 1_554
O12 K2 W6 25.0(2) 1_554 1_554
O6W K2 W6 73.8(5) 2_665 1_554
O14 K2 W6 132.6(2) 2_566 1_554
O26 K2 W6 29.76(19) 1_554 1_554
O2W K2 W6 81.6(2) . 1_554
W5 K2 W6 58.69(6) 1_554 1_554
O15 K2 K3 44.1(2) 2_566 .
O6 K2 K3 102.1(2) 2_666 .
O11 K2 K3 85.8(2) 1_554 .
O10W K2 K3 149.7(11) . .
O12 K2 K3 42.7(2) 1_554 .
O6W K2 K3 134.0(5) 2_665 .
O14 K2 K3 81.3(2) 2_566 .
O26 K2 K3 75.4(2) 1_554 .
O2W K2 K3 41.9(3) . .
W5 K2 K3 86.96(10) 1_554 .
W6 K2 K3 60.46(9) 1_554 .
O2W K3 O2W 73.1(4) 2_565 .
O2W K3 O12 134.3(4) 2_565 1_554
O2W K3 O12 93.3(4) . 1_554
O2W K3 O10 77.8(4) 2_565 2_566
O2W K3 O10 132.6(4) . 2_566
O12 K3 O10 133.2(4) 1_554 2_566
O2W K3 O13 89.2(4) 2_565 1_554
O2W K3 O13 139.6(4) . 1_554
O12 K3 O13 73.2(3) 1_554 1_554
O10 K3 O13 74.9(3) 2_566 1_554
O2W K3 O15 135.4(4) 2_565 2_566
O2W K3 O15 73.3(4) . 2_566
O12 K3 O15 75.9(3) 1_554 2_566
O10 K3 O15 105.3(3) 2_566 2_566
O13 K3 O15 135.1(4) 1_554 2_566
O2W K3 O30 108.3(3) 2_565 2_566
O2W K3 O30 102.2(4) . 2_566
O12 K3 O30 117.3(3) 1_554 2_566
O10 K3 O30 53.4(3) 2_566 2_566
O13 K3 O30 117.9(3) 1_554 2_566
O15 K3 O30 52.7(3) 2_566 2_566
O2W K3 O33 79.2(3) 2_565 1_554
O2W K3 O33 84.5(3) . 1_554
O12 K3 O33 55.8(3) 1_554 1_554
O10 K3 O33 125.6(3) 2_566 1_554
O13 K3 O33 56.1(3) 1_554 1_554
O15 K3 O33 125.3(3) 2_566 1_554
O30 K3 O33 171.0(3) 2_566 1_554
O2W K3 W4 85.3(3) 2_565 2_566
O2W K3 W4 115.1(3) . 2_566
O12 K3 W4 138.0(3) 1_554 2_566
O10 K3 W4 25.0(2) 2_566 2_566
O13 K3 W4 98.8(2) 1_554 2_566
O15 K3 W4 83.2(2) 2_566 2_566
O30 K3 W4 30.50(17) 2_566 2_566
O33 K3 W4 150.3(2) 1_554 2_566
O2W K3 W9 119.9(3) 2_565 2_566
O2W K3 W9 80.2(3) . 2_566
O12 K3 W9 99.4(2) 1_554 2_566
O10 K3 W9 83.0(2) 2_566 2_566
O13 K3 W9 138.7(3) 1_554 2_566
O15 K3 W9 25.04(19) 2_566 2_566
O30 K3 W9 29.54(17) 2_566 2_566
O33 K3 W9 150.1(2) 1_554 2_566
W4 K3 W9 59.20(6) 2_566 2_566
O2W K3 W6 113.1(3) 2_565 1_554
O2W K3 W6 89.4(3) . 1_554
O12 K3 W6 21.5(2) 1_554 1_554
O10 K3 W6 136.9(3) 2_566 1_554
O13 K3 W6 64.1(2) 1_554 1_554
O15 K3 W6 95.0(2) 2_566 1_554
O30 K3 W6 138.6(2) 2_566 1_554
O33 K3 W6 34.33(17) 1_554 1_554
W4 K3 W6 153.42(14) 2_566 1_554
W9 K3 W6 119.51(9) 2_566 1_554
O2W K3 K5 55.1(3) 2_565 1_554
O2W K3 K5 128.2(3) . 1_554
O12 K3 K5 120.0(3) 1_554 1_554
O10 K3 K5 42.9(2) 2_566 1_554
O13 K3 K5 46.8(2) 1_554 1_554
O15 K3 K5 147.9(3) 2_566 1_554
O30 K3 K5 96.2(2) 2_566 1_554
O33 K3 K5 83.9(2) 1_554 1_554
W4 K3 K5 66.45(9) 2_566 1_554
W9 K3 K5 125.58(12) 2_566 1_554
W6 K3 K5 107.44(12) 1_554 1_554
O9 K4 O5W 75.7(5) 2_566 .
O9 K4 O6W 120.7(5) 2_566 .
O5W K4 O6W 85.9(6) . .
O9 K4 O6 84.5(3) 2_566 2_666
O5W K4 O6 139.5(5) . 2_666
O6W K4 O6 74.3(5) . 2_666
O9 K4 O5 163.2(4) 2_566 2_666
O5W K4 O5 94.1(5) . 2_666
O6W K4 O5 70.9(5) . 2_666
O6 K4 O5 111.4(3) 2_666 2_666
O9 K4 O26 136.7(3) 2_566 2_666
O5W K4 O26 146.4(5) . 2_666
O6W K4 O26 70.3(5) . 2_666
O6 K4 O26 56.9(3) 2_666 2_666
O5 K4 O26 56.3(3) 2_666 2_666
O9 K4 O1W 110.8(4) 2_566 .
O5W K4 O1W 70.1(5) . .
O6W K4 O1W 114.7(5) . .
O6 K4 O1W 150.3(4) 2_666 .
O5 K4 O1W 52.6(3) 2_666 .
O26 K4 O1W 98.0(3) 2_666 .
O9 K4 O19 92.8(3) 2_566 2_666
O5W K4 O19 160.5(5) . 2_666
O6W K4 O19 113.6(5) . 2_666
O6 K4 O19 52.2(3) 2_666 2_666
O5 K4 O19 93.0(3) 2_666 2_666
O26 K4 O19 49.5(3) 2_666 2_666
O1W K4 O19 100.3(4) . 2_666
O9 K4 O1 76.1(3) 2_566 2_666
O5W K4 O1 111.3(5) . 2_666
O6W K4 O1 159.3(5) . 2_666
O6 K4 O1 97.2(3) 2_666 2_666
O5 K4 O1 95.8(3) 2_666 2_666
O26 K4 O1 89.2(3) 2_666 2_666
O1W K4 O1 64.1(4) . 2_666
O19 K4 O1 49.7(2) 2_666 2_666
O9 K4 O18 124.9(3) 2_566 2_666
O5W K4 O18 127.2(5) . 2_666
O6W K4 O18 111.2(5) . 2_666
O6 K4 O18 93.1(3) 2_666 2_666
O5 K4 O18 51.5(3) 2_666 2_666
O26 K4 O18 48.9(3) 2_666 2_666
O1W K4 O18 57.2(3) . 2_666
O19 K4 O18 47.9(3) 2_666 2_666
O1 K4 O18 49.5(3) 2_666 2_666
O9 K4 W6 105.8(3) 2_566 2_666
O5W K4 W6 162.8(5) . 2_666
O6W K4 W6 78.6(4) . 2_666
O6 K4 W6 27.8(2) 2_666 2_666
O5 K4 W6 87.8(2) 2_666 2_666
O26 K4 W6 31.5(2) 2_666 2_666
O1W K4 W6 123.2(3) . 2_666
O19 K4 W6 35.66(18) 2_666 2_666
O1 K4 W6 85.4(2) 2_666 2_666
O18 K4 W6 66.45(18) 2_666 2_666
O9 K4 W5 158.0(3) 2_566 2_666
O5W K4 W5 122.0(4) . 2_666
O6W K4 W5 76.3(5) . 2_666
O6 K4 W5 87.5(2) 2_666 2_666
O5 K4 W5 27.9(2) 2_666 2_666
O26 K4 W5 30.7(2) 2_666 2_666
O1W K4 W5 68.7(3) . 2_666
O19 K4 W5 66.3(2) 2_666 2_666
O1 K4 W5 84.7(2) 2_666 2_666
O18 K4 W5 35.14(18) 2_666 2_666
W6 K4 W5 61.44(7) 2_666 2_666
O10 K5 O14 121.3(4) 2_567 .
O10 K5 O13 72.7(3) 2_567 .
O14 K5 O13 96.8(3) . .
O10 K5 O11 67.8(3) 2_567 2_567
O14 K5 O11 72.5(3) . 2_567
O13 K5 O11 123.3(3) . 2_567
O10 K5 O3W 71.5(5) 2_567 .
O14 K5 O3W 133.8(6) . .
O13 K5 O3W 128.2(6) . .
O11 K5 O3W 73.8(5) 2_567 .
O10 K5 O28 118.0(3) 2_567 .
O14 K5 O28 52.4(3) . .
O13 K5 O28 52.1(3) . .
O11 K5 O28 119.0(3) 2_567 .
O3W K5 O28 165.7(5) . .
O10 K5 O2W 67.7(3) 2_567 2_566
O14 K5 O2W 53.9(3) . 2_566
O13 K5 O2W 75.8(4) . 2_566
O11 K5 O2W 52.6(3) 2_567 2_566
O3W K5 O2W 121.3(5) . 2_566
O28 K5 O2W 73.0(3) . 2_566
O10 K5 W8 129.5(3) 2_567 .
O14 K5 W8 24.5(2) . .
O13 K5 W8 79.0(2) . .
O11 K5 W8 96.4(2) 2_567 .
O3W K5 W8 152.3(6) . .
O28 K5 W8 29.15(18) . .
O2W K5 W8 65.2(2) 2_566 .
O10 K5 W7 96.4(2) 2_567 .
O14 K5 W7 78.9(2) . .
O13 K5 W7 24.6(2) . .
O11 K5 W7 131.1(2) 2_567 .
O3W K5 W7 147.1(6) . .
O28 K5 W7 28.64(17) . .
O2W K5 W7 78.5(2) 2_566 .
W8 K5 W7 57.35(7) . .
O10 K5 K3 42.9(2) 2_567 1_556
O14 K5 K3 89.5(3) . 1_556
O13 K5 K3 44.0(3) . 1_556
O11 K5 K3 79.7(2) 2_567 1_556
O3W K5 K3 114.3(5) . 1_556
O28 K5 K3 76.1(2) . 1_556
O2W K5 K3 41.7(2) 2_566 1_556
W8 K5 K3 88.38(11) . 1_556
W7 K5 K3 60.95(9) . 1_556
O10 K5 K2 95.6(3) 2_567 2_566
O14 K5 K2 38.8(3) . 2_566
O13 K5 K2 118.9(3) . 2_566
O11 K5 K2 34.0(2) 2_567 2_566
O3W K5 K2 100.8(5) . 2_566
O28 K5 K2 89.2(2) . 2_566
O2W K5 K2 45.9(2) 2_566 2_566
W8 K5 K2 63.19(9) . 2_566
W7 K5 K2 111.01(12) . 2_566
K3 K5 K2 86.78(13) 1_556 2_566
O2 K6 O4W 70.7(4) 2_576 .
O2 K6 O29 138.0(3) 2_576 .
O4W K6 O29 148.8(4) . .
O2 K6 O24 157.9(4) 2_576 .
O4W K6 O24 98.7(4) . .
O29 K6 O24 58.4(3) . .
O2 K6 O22 135.7(4) 2_576 .
O4W K6 O22 95.5(4) . .
O29 K6 O22 56.4(3) . .
O24 K6 O22 62.8(3) . .
O2 K6 O11W 71.7(4) 2_576 2_566
O4W K6 O11W 121.5(6) . 2_566
O29 K6 O11W 85.6(5) . 2_566
O24 K6 O11W 99.8(4) . 2_566
O22 K6 O11W 141.9(5) . 2_566
O2 K6 O35 65.9(3) 2_576 2_576
O4W K6 O35 131.5(5) . 2_576
O29 K6 O35 72.4(3) . 2_576
O24 K6 O35 129.3(3) . 2_576
O22 K6 O35 100.5(4) . 2_576
O11W K6 O35 63.0(5) 2_566 2_576
O2 K6 O14W 76.3(7) 2_576 2_566
O4W K6 O14W 55.6(8) . 2_566
O29 K6 O14W 130.7(7) . 2_566
O24 K6 O14W 81.7(7) . 2_566
O22 K6 O14W 130.9(6) . 2_566
O11W K6 O14W 73.1(7) 2_566 2_566
O35 K6 O14W 128.6(7) 2_576 2_566
O2 K6 O20 123.1(3) 2_576 .
O4W K6 O20 53.3(3) . .
O29 K6 O20 95.8(3) . .
O24 K6 O20 53.7(3) . .
O22 K6 O20 52.1(3) . .
O11W K6 O20 144.9(5) 2_566 .
O35 K6 O20 150.4(4) 2_576 .
O14W K6 O20 79.9(6) 2_566 .
O2 K6 O4W 77.8(4) 2_576 2_576
O4W K6 O4W 84.0(6) . 2_576
O29 K6 O4W 90.6(4) . 2_576
O24 K6 O4W 121.4(4) . 2_576
O22 K6 O4W 58.6(3) . 2_576
O11W K6 O4W 128.4(5) 2_566 2_576
O35 K6 O4W 66.8(4) 2_576 2_576
O14W K6 O4W 137.4(7) 2_566 2_576
O20 K6 O4W 86.7(3) . 2_576
O2 K6 W9 151.5(3) 2_576 .
O4W K6 W9 132.8(3) . .
O29 K6 W9 28.7(2) . .
O24 K6 W9 34.08(19) . .
O22 K6 W9 66.3(2) . .
O11W K6 W9 80.7(4) 2_566 .
O35 K6 W9 95.4(3) 2_576 .
O14W K6 W9 102.8(7) 2_566 .
O20 K6 W9 84.0(2) . .
O4W K6 W9 115.9(3) 2_576 .
O2 K6 W3 140.8(2) 2_576 .
O4W K6 W3 73.9(3) . .
O29 K6 W3 80.7(2) . .
O24 K6 W3 25.08(19) . .
O22 K6 W3 63.3(2) . .
O11W K6 W3 115.5(4) 2_566 .
O35 K6 W3 153.1(3) 2_576 .
O14W K6 W3 70.3(6) 2_566 .
O20 K6 W3 31.8(2) . .
O4W K6 W3 114.5(3) 2_576 .
W9 K6 W3 58.99(6) . .
O9W K7 O9W 180.000(2) . 2_566
O9W K7 O3 84.1(6) . 2_566
O9W K7 O3 95.9(6) 2_566 2_566
O9W K7 O3 95.9(6) . .
O9W K7 O3 84.1(6) 2_566 .
O3 K7 O3 180.000(1) 2_566 .
O9W K7 O4 117.5(5) . 2_566
O9W K7 O4 62.5(5) 2_566 2_566
O3 K7 O4 108.8(4) 2_566 2_566
O3 K7 O4 71.2(4) . 2_566
O9W K7 O4 62.5(5) . .
O9W K7 O4 117.5(5) 2_566 .
O3 K7 O4 71.2(4) 2_566 .
O3 K7 O4 108.8(4) . .
O4 K7 O4 180.0(3) 2_566 .
O9W K7 O23 106.6(5) . 2_566
O9W K7 O23 73.4(5) 2_566 2_566
O3 K7 O23 54.3(3) 2_566 2_566
O3 K7 O23 125.7(3) . 2_566
O4 K7 O23 54.5(4) 2_566 2_566
O4 K7 O23 125.5(4) . 2_566
O9W K7 O23 73.4(5) . .
O9W K7 O23 106.6(5) 2_566 .
O3 K7 O23 125.7(3) 2_566 .
O3 K7 O23 54.3(3) . .
O4 K7 O23 125.5(4) 2_566 .
O4 K7 O23 54.5(4) . .
O23 K7 O23 180.0(4) 2_566 .
O9W K7 W3 93.1(5) . .
O9W K7 W3 86.9(5) 2_566 .
O3 K7 W3 152.1(2) 2_566 .
O3 K7 W3 27.9(2) . .
O4 K7 W3 97.2(3) 2_566 .
O4 K7 W3 82.8(3) . .
O23 K7 W3 150.61(19) 2_566 .
O23 K7 W3 29.39(19) . .
O9W K7 W3 86.9(5) . 2_566
O9W K7 W3 93.1(5) 2_566 2_566
O3 K7 W3 27.9(2) 2_566 2_566
O3 K7 W3 152.1(2) . 2_566
O4 K7 W3 82.8(3) 2_566 2_566
O4 K7 W3 97.2(3) . 2_566
O23 K7 W3 29.39(19) 2_566 2_566
O23 K7 W3 150.61(19) . 2_566
W3 K7 W3 180.0 . 2_566
O9W K7 W4 73.6(4) . .
O9W K7 W4 106.4(4) 2_566 .
O3 K7 W4 93.1(2) 2_566 .
O3 K7 W4 86.9(2) . .
O4 K7 W4 155.9(3) 2_566 .
O4 K7 W4 24.1(3) . .
O23 K7 W4 146.45(19) 2_566 .
O23 K7 W4 33.55(19) . .
W3 K7 W4 59.691(15) . .
W3 K7 W4 120.309(15) 2_566 .
O9W K7 W4 106.4(4) . 2_566
O9W K7 W4 73.6(4) 2_566 2_566
O3 K7 W4 86.9(2) 2_566 2_566
O3 K7 W4 93.1(2) . 2_566
O4 K7 W4 24.1(3) 2_566 2_566
O4 K7 W4 155.9(3) . 2_566
O23 K7 W4 33.55(19) 2_566 2_566
O23 K7 W4 146.45(19) . 2_566
W3 K7 W4 120.309(15) . 2_566
W3 K7 W4 59.691(15) 2_566 2_566
W4 K7 W4 180.0 . 2_566
O12W K8 O6 115.0(10) . 2_666
O12W K8 O11W 85.7(10) . .
O6 K8 O11W 130.2(6) 2_666 .
O12W K8 O35 64.8(10) . 1_545
O6 K8 O35 162.8(5) 2_666 1_545
O11W K8 O35 66.7(5) . 1_545
O12W K8 O29 136.4(10) . 2_566
O6 K8 O29 103.0(3) 2_666 2_566
O11W K8 O29 85.7(5) . 2_566
O35 K8 O29 72.5(4) 1_545 2_566
O12W K8 O19 77.7(10) . 2_666
O6 K8 O19 55.7(3) 2_666 2_666
O11W K8 O19 89.4(5) . 2_666
O35 K8 O19 136.1(4) 1_545 2_666
O29 K8 O19 144.8(4) 2_566 2_666
O12W K8 O9 149.6(10) . 2_566
O6 K8 O9 80.4(3) 2_666 2_566
O11W K8 O9 65.4(5) . 2_566
O35 K8 O9 108.3(4) 1_545 2_566
O29 K8 O9 54.1(3) 2_566 2_566
O19 K8 O9 92.4(4) 2_666 2_566
O12W K8 O10W 85.4(13) . .
O6 K8 O10W 65.1(11) 2_666 .
O11W K8 O10W 164.7(12) . .
O35 K8 O10W 98.1(11) 1_545 .
O29 K8 O10W 92.2(10) 2_566 .
O19 K8 O10W 100.8(10) 2_666 .
O9 K8 O10W 124.8(10) 2_566 .
O12W K8 O27 64.5(10) . 2_666
O6 K8 O27 51.3(3) 2_666 2_666
O11W K8 O27 132.7(5) . 2_666
O35 K8 O27 122.3(4) 1_545 2_666
O29 K8 O27 141.3(4) 2_566 2_666
O19 K8 O27 50.4(3) 2_666 2_666
O9 K8 O27 129.3(4) 2_566 2_666
O10W K8 O27 52.6(10) . 2_666
O12W K8 W9 164.6(10) . 2_566
O6 K8 W9 80.4(2) 2_666 2_566
O11W K8 W9 84.5(4) . 2_566
O35 K8 W9 100.3(3) 1_545 2_566
O29 K8 W9 30.8(2) 2_566 2_566
O19 K8 W9 114.0(3) 2_666 2_566
O9 K8 W9 28.0(2) 2_566 2_566
O10W K8 W9 101.3(9) . 2_566
O27 K8 W9 130.5(2) 2_666 2_566
O12W K8 W6 89.9(10) . 2_666
O6 K8 W6 26.6(2) 2_666 2_666
O11W K8 W6 123.6(5) . 2_666
O35 K8 W6 152.9(4) 1_545 2_666
O29 K8 W6 129.6(3) 2_566 2_666
O19 K8 W6 35.3(2) 2_666 2_666
O9 K8 W6 98.4(3) 2_566 2_666
O10W K8 W6 68.8(10) . 2_666
O27 K8 W6 31.0(2) 2_666 2_666
W9 K8 W6 105.40(16) 2_566 2_666
O12W K8 K4 129.8(10) . .
O6 K8 K4 46.2(2) 2_666 .
O11W K8 K4 85.2(5) . .
O35 K8 K4 148.3(4) 1_545 .
O29 K8 K4 91.8(3) 2_566 .
O19 K8 K4 53.0(2) 2_666 .
O9 K8 K4 43.2(3) 2_566 .
O10W K8 K4 110.1(11) . .
O27 K8 K4 87.2(2) 2_666 .
W9 K8 K4 61.00(12) 2_566 .
W6 K8 K4 56.34(11) 2_666 .
O3W K9 O2 165.0(10) 1_654 2_676
O3W K9 O14W 83.6(10) 1_654 2_666
O2 K9 O14W 82.2(8) 2_676 2_666
O3W K9 O7 75.8(6) 1_654 2_676
O2 K9 O7 108.2(6) 2_676 2_676
O14W K9 O7 122.3(11) 2_666 2_676
O3W K9 O12W 113.8(11) 1_654 1_565
O2 K9 O12W 81.2(10) 2_676 1_565
O14W K9 O12W 158.9(12) 2_666 1_565
O7 K9 O12W 75.6(9) 2_676 1_565
O3W K9 O21 130.1(7) 1_654 2_676
O2 K9 O21 56.3(4) 2_676 2_676
O14W K9 O21 122.4(9) 2_666 2_676
O7 K9 O21 54.3(4) 2_676 2_676
O12W K9 O21 56.3(9) 1_565 2_676
O3W K9 O37 67.1(6) 1_654 .
O2 K9 O37 119.9(7) 2_676 .
O14W K9 O37 99.5(8) 2_666 .
O7 K9 O37 119.4(6) 2_676 .
O12W K9 O37 77.8(10) 1_565 .
O21 K9 O37 134.1(7) 2_676 .
O3W K9 W2 155.2(8) 1_654 2_676
O2 K9 W2 26.7(3) 2_676 2_676
O14W K9 W2 99.8(8) 2_666 2_676
O7 K9 W2 81.8(4) 2_676 2_676
O12W K9 W2 69.9(9) 1_565 2_676
O21 K9 W2 29.8(2) 2_676 2_676
O37 K9 W2 135.2(7) . 2_676
O3W K9 W7 98.8(6) 1_654 2_676
O2 K9 W7 85.4(4) 2_676 2_676
O14W K9 W7 123.8(10) 2_666 2_676
O7 K9 W7 23.1(3) 2_676 2_676
O12W K9 W7 67.6(9) 1_565 2_676
O21 K9 W7 31.5(2) 2_676 2_676
O37 K9 W7 133.3(5) . 2_676
W2 K9 W7 58.8(2) 2_676 2_676
O3W K9 K6 129.5(7) 1_654 1_655
O2 K9 K6 38.6(3) 2_676 1_655
O14W K9 K6 48.0(7) 2_666 1_655
O7 K9 K6 137.3(6) 2_676 1_655
O12W K9 K6 111.7(9) 1_565 1_655
O21 K9 K6 93.4(4) 2_676 1_655
O37 K9 K6 103.0(5) . 1_655
W2 K9 K6 63.7(2) 2_676 1_655
W7 K9 K6 118.1(4) 2_676 1_655
W1 O1 K1 136.2(6) . 2_666
W1 O1 K4 89.8(4) . 2_666
K1 O1 K4 93.7(3) 2_666 2_666
W2 O2 K6 142.2(6) . 2_576
W2 O2 K9 106.4(5) . 2_676
K6 O2 K9 102.3(5) 2_576 2_676
W3 O3 K7 101.1(4) . .
W4 O4 K7 113.3(6) . .
W5 O5 K4 99.7(6) . 2_666
W6 O6 K2 131.3(5) . 2_666
W6 O6 K8 106.8(5) . 2_666
K2 O6 K8 97.5(4) 2_666 2_666
W6 O6 K4 101.4(5) . 2_666
K2 O6 K4 120.9(4) 2_666 2_666
K8 O6 K4 89.0(3) 2_666 2_666
W7 O7 K9 115.3(6) . 2_676
W9 O9 K4 119.6(5) . 2_566
W9 O9 K8 97.8(5) . 2_566
K4 O9 K8 87.5(3) 2_566 2_566
W4 O10 K3 113.8(5) . 2_566
W4 O10 K5 143.9(5) . 2_567
K3 O10 K5 94.2(3) 2_566 2_567
W5 O11 K2 111.3(5) . 1_556
W5 O11 K5 138.0(5) . 2_567
K2 O11 K5 110.7(4) 1_556 2_567
W6 O12 K3 123.9(5) . 1_556
W6 O12 K2 111.0(5) . 1_556
K3 O12 K2 91.2(3) 1_556 1_556
W7 O13 K3 122.9(6) . 1_556
W7 O13 K5 112.0(5) . .
K3 O13 K5 89.2(4) 1_556 .
W8 O14 K5 113.4(6) . .
W8 O14 K2 140.0(6) . 2_566
K5 O14 K2 105.9(3) . 2_566
W9 O15 K2 148.5(6) . 2_566
W9 O15 K3 113.0(4) . 2_566
K2 O15 K3 93.5(3) 2_566 2_566
Mn1 O16 W2 100.3(4) . .
Mn1 O16 W1 99.1(4) . .
W2 O16 W1 115.2(5) . .
Mn1 O17 W3 100.9(4) . .
Mn1 O17 W1 99.1(5) . .
W3 O17 W1 116.0(4) . .
Mn1 O17 K1 152.8(4) . .
W3 O17 K1 94.0(4) . .
W1 O17 K1 94.6(3) . .
W1 O18 W5 145.4(6) . .
W1 O18 K1 116.4(4) . .
W5 O18 K1 97.5(4) . .
W1 O18 K4 87.9(4) . 2_666
W5 O18 K4 82.0(3) . 2_666
K1 O18 K4 117.6(3) . 2_666
W1 O19 W6 145.6(6) . .
W1 O19 K8 120.4(5) . 2_666
W6 O19 K8 91.0(4) . 2_666
W1 O19 K4 89.4(4) . 2_666
W6 O19 K4 82.4(3) . 2_666
K8 O19 K4 79.6(3) 2_666 2_666
W3 O20 Mn1 100.2(4) . .
W3 O20 W2 114.9(4) . .
Mn1 O20 W2 99.0(5) . .
W3 O20 K6 92.0(4) . .
Mn1 O20 K6 153.2(4) . .
W2 O20 K6 97.3(3) . .
W2 O21 W7 144.5(6) . .
W2 O21 K9 94.9(5) . 2_676
W7 O21 K9 101.3(5) . 2_676
W2 O22 W8 145.3(6) . .
W2 O22 K6 114.6(4) . .
W8 O22 K6 99.3(4) . .
W3 O23 W4 144.3(5) . .
W3 O23 K1 116.3(5) . .
W4 O23 K1 98.3(3) . .
W3 O23 K7 91.6(4) . .
W4 O23 K7 94.1(4) . .
K1 O23 K7 94.9(3) . .
W3 O24 W9 146.7(5) . .
W3 O24 K6 113.0(5) . .
W9 O24 K6 99.4(3) . .
W4 O25 W5 115.5(5) . .
W4 O25 K1 110.0(4) . .
W5 O25 K1 107.7(5) . .
W5 O26 W6 160.6(6) . .
W5 O26 K4 95.5(4) . 2_666
W6 O26 K4 94.2(4) . 2_666
W5 O26 K2 96.4(4) . 1_556
W6 O26 K2 96.8(4) . 1_556
K4 O26 K2 106.6(3) 2_666 1_556
W7 O27 W6 116.2(6) . .
W7 O27 K8 141.8(5) . 2_666
W6 O27 K8 83.9(3) . 2_666
W7 O28 W8 161.5(6) . .
W7 O28 K5 96.9(4) . .
W8 O28 K5 95.8(4) . .
W9 O29 W8 115.2(5) . .
W9 O29 K6 107.5(4) . .
W8 O29 K6 110.5(5) . .
W9 O29 K8 97.8(5) . 2_566
W8 O29 K8 129.7(5) . 2_566
K6 O29 K8 92.7(3) . 2_566
W9 O30 W4 161.7(7) . .
W9 O30 K3 92.1(4) . 2_566
W4 O30 K3 89.7(3) . 2_566
Si1 O31 W2 121.2(5) . .
Si1 O31 W3 120.9(6) . .
W2 O31 W3 96.3(3) . .
Si1 O31 W1 120.8(5) . .
W2 O31 W1 95.4(4) . .
W3 O31 W1 96.0(3) . .
Si1 O32 W4 128.1(5) . .
Si1 O32 W5 129.0(6) . .
W4 O32 W5 92.6(4) . .
Si1 O33 W6 128.5(5) . .
Si1 O33 W7 127.4(5) . .
W6 O33 W7 93.6(4) . .
Si1 O33 K3 115.6(5) . 1_556
W6 O33 K3 89.8(3) . 1_556
W7 O33 K3 90.9(3) . 1_556
Si1 O34 W9 129.6(6) . .
Si1 O34 W8 129.0(6) . .
W9 O34 W8 92.1(3) . .
C1 O35 K8 159.5(12) . 1_565
C1 O35 K6 109.8(12) . 2_576
K8 O35 K6 87.5(4) 1_565 2_576
C3 O37 K9 135.3(15) . .
C3 O37 K1 105.1(13) . 2_666
K9 O37 K1 112.6(5) . 2_666
O35 C1 Mn1 176.7(18) . .
O36 C2 Mn1 178.6(17) . .
O37 C3 Mn1 178(2) . .
K1 O1W K1 94.4(5) . 2_666
K1 O1W K4 97.8(5) . .
K1 O1W K4 120.5(4) 2_666 .
K3 O2W K3 106.9(4) 2_565 .
K3 O2W K5 83.2(4) 2_565 2_566
K3 O2W K5 169.7(5) . 2_566
K3 O2W K2 164.6(5) 2_565 .
K3 O2W K2 80.6(4) . .
K5 O2W K2 90.2(3) 2_566 .
K9 O3W K5 142.6(10) 1_456 .
K6 O4W K6 96.0(6) . 2_576
K4 O6W K2 116.4(7) . 2_665
K1 O9W K7 110.3(9) . .
K2 O10W K8 88.1(14) . .
K8 O11W K6 88.5(6) . 2_566
K8 O12W K9 165.7(17) . 1_545
O13W O14W K9 108(2) . 2_666
O13W O14W K6 139.6(18) . 2_566
K9 O14W K6 90.8(9) 2_666 2_566

loop_
_geom_bond_atom_site_label_1
_geom_bond_atom_site_label_2
_geom_bond_distance
_geom_bond_site_symmetry_2
W1 O1 1.744(9) .
W1 O19 1.798(11) .
W1 O18 1.809(11) .
W1 O16 2.055(10) .
W1 O17 2.056(10) .
W1 O31 2.353(9) .
W1 Mn1 3.115(2) .
W1 K4 3.717(5) 2_666
W1 K1 4.052(5) .
W2 O2 1.718(11) .
W2 O22 1.804(10) .
W2 O21 1.829(11) .
W2 O16 2.044(9) .
W2 O20 2.064(11) .
W2 O31 2.328(11) .
W2 Mn1 3.135(2) .
W2 K9 3.662(15) 2_676
W2 K6 4.055(5) .
W3 O3 1.744(10) .
W3 O24 1.792(9) .
W3 O23 1.793(10) .
W3 O17 2.048(10) .
W3 O20 2.051(12) .
W3 O31 2.329(11) .
W3 Mn1 3.152(3) .
W3 K7 3.6516(8) .
W3 K6 3.893(4) .
W3 K1 4.031(4) .
W4 O10 1.743(10) .
W4 O4 1.751(15) .
W4 O30 1.915(9) .
W4 O25 1.927(9) .
W4 O23 2.184(11) .
W4 O32 2.253(12) .
W4 K3 3.773(4) 2_566
W4 K1 3.875(4) .
W4 K7 3.9420(9) .
W5 O11 1.728(11) .
W5 O5 1.753(10) .
W5 O26 1.890(10) .
W5 O25 1.939(11) .
W5 O18 2.144(10) .
W5 O32 2.269(9) .
W5 K4 3.690(5) 2_666
W5 K2 3.823(4) 1_556
W5 K1 3.832(4) .
W6 O12 1.742(10) .
W6 O6 1.746(10) .
W6 O26 1.927(10) .
W6 O27 1.936(11) .
W6 O19 2.161(10) .
W6 O33 2.226(9) .
W6 K4 3.675(4) 2_666
W6 K8 3.738(6) 2_666
W6 K2 3.854(5) 1_556
W6 K3 3.948(4) 1_556
W7 O7 1.752(14) .
W7 O13 1.765(10) .
W7 O28 1.894(9) .
W7 O27 1.924(9) .
W7 O21 2.153(10) .
W7 O33 2.269(11) .
W7 K5 3.924(5) .
W7 K3 4.009(4) 1_556
W7 K9 4.037(15) 2_676
W8 O8 1.753(11) .
W8 O14 1.765(11) .
W8 O28 1.911(10) .
W8 O29 1.945(12) .
W8 O22 2.133(10) .
W8 O34 2.323(10) .
W8 K5 3.904(5) .
W8 K6 3.917(4) .
W9 O15 1.758(10) .
W9 O9 1.772(11) .
W9 O30 1.886(10) .
W9 O29 1.933(11) .
W9 O24 2.181(9) .
W9 O34 2.225(10) .
W9 K8 3.737(7) 2_566
W9 K3 3.824(4) 2_566
W9 K6 3.841(4) .
W9 K4 3.949(5) 2_566
Si1 O34 1.628(10) .
Si1 O32 1.642(11) .
Si1 O31 1.645(10) .
Si1 O33 1.665(11) .
Mn1 C2 1.779(18) .
Mn1 C1 1.78(2) .
Mn1 C3 1.81(2) .
Mn1 O16 2.038(10) .
Mn1 O17 2.039(11) .
Mn1 O20 2.058(10) .
K1 O9W 2.69(2) .
K1 O1W 2.712(15) .
K1 O25 2.766(10) .
K1 O1 2.805(11) 2_666
K1 O23 2.902(10) .
K1 O18 2.909(11) .
K1 O1W 2.947(16) 2_666
K1 O17 3.331(11) .
K1 O37 3.371(16) 2_666
K2 O15 2.688(10) 2_566
K2 O6 2.782(12) 2_666
K2 O11 2.838(12) 1_554
K2 O10W 2.86(5) .
K2 O12 2.871(11) 1_554
K2 O6W 2.96(2) 2_665
K2 O14 3.091(14) 2_566
K2 O26 3.118(11) 1_554
K2 O2W 3.406(13) .
K2 W5 3.823(4) 1_554
K2 W6 3.854(5) 1_554
K2 K3 3.984(5) .
K3 O2W 2.667(14) 2_565
K3 O2W 2.697(16) .
K3 O12 2.702(10) 1_554
K3 O10 2.716(11) 2_566
K3 O13 2.765(13) 1_554
K3 O15 2.779(11) 2_566
K3 O30 3.259(11) 2_566
K3 O33 3.270(10) 1_554
K3 W4 3.773(4) 2_566
K3 W9 3.824(4) 2_566
K3 W6 3.948(4) 1_554
K3 K5 3.982(6) 1_554
K4 O9 2.759(13) 2_566
K4 O5W 2.762(16) .
K4 O6W 2.80(2) .
K4 O6 2.907(12) 2_666
K4 O5 2.966(14) 2_666
K4 O26 2.992(11) 2_666
K4 O1W 3.187(15) .
K4 O19 3.271(10) 2_666
K4 O1 3.287(12) 2_666
K4 O18 3.314(10) 2_666
K4 W6 3.675(4) 2_666
K4 W5 3.690(5) 2_666
K5 O10 2.718(11) 2_567
K5 O14 2.850(13) .
K5 O13 2.903(11) .
K5 O11 2.928(13) 2_567
K5 O3W 2.94(2) .
K5 O28 3.217(11) .
K5 O2W 3.290(16) 2_566
K5 K3 3.982(6) 1_556
K5 K2 4.743(8) 2_566
K6 O2 2.750(11) 2_576
K6 O4W 2.756(17) .
K6 O29 2.787(11) .
K6 O24 2.827(11) .
K6 O22 2.959(11) .
K6 O11W 3.05(2) 2_566
K6 O35 3.074(14) 2_576
K6 O14W 3.20(3) 2_566
K6 O20 3.238(11) .
K6 O4W 3.32(2) 2_576
K7 O9W 2.72(2) .
K7 O9W 2.72(2) 2_566
K7 O3 2.889(11) 2_566
K7 O3 2.889(11) .
K7 O4 2.907(11) 2_566
K7 O4 2.907(11) .
K7 O23 3.130(11) 2_566
K7 O23 3.130(11) .
K7 W3 3.6516(8) 2_566
K7 W4 3.9420(9) 2_566
K8 O12W 2.56(4) .
K8 O6 2.839(13) 2_666
K8 O11W 2.89(2) .
K8 O35 2.924(16) 1_545
K8 O29 2.945(12) 2_566
K8 O19 3.014(13) 2_666
K8 O9 3.057(12) 2_566
K8 O10W 3.21(5) .
K8 O27 3.410(12) 2_666
K8 W9 3.737(6) 2_566
K8 W6 3.738(6) 2_666
K9 O3W 2.73(3) 1_654
K9 O2 2.784(18) 2_676
K9 O14W 2.84(4) 2_666
K9 O7 2.966(18) 2_676
K9 O12W 2.99(5) 1_565
K9 O21 3.021(18) 2_676
K9 O37 3.16(3) .
K9 W2 3.662(15) 2_676
K9 W7 4.037(15) 2_676
K9 K6 4.310(14) 1_655
O1 K1 2.805(11) 2_666
O1 K4 3.287(12) 2_666
O2 K6 2.750(11) 2_576
O2 K9 2.784(18) 2_676
O5 K4 2.966(14) 2_666
O6 K2 2.782(12) 2_666
O6 K8 2.839(13) 2_666
O6 K4 2.907(12) 2_666
O7 K9 2.966(19) 2_676
O9 K4 2.759(13) 2_566
O9 K8 3.057(12) 2_566
O10 K3 2.716(11) 2_566
O10 K5 2.718(11) 2_567
O11 K2 2.838(12) 1_556
O11 K5 2.928(13) 2_567
O12 K3 2.702(10) 1_556
O12 K2 2.871(11) 1_556
O13 K3 2.765(13) 1_556
O14 K2 3.091(14) 2_566
O15 K2 2.688(10) 2_566
O15 K3 2.779(11) 2_566
O18 K4 3.314(10) 2_666
O19 K8 3.014(13) 2_666
O19 K4 3.271(10) 2_666
O21 K9 3.021(18) 2_676
O26 K4 2.992(11) 2_666
O26 K2 3.118(11) 1_556
O27 K8 3.410(12) 2_666
O29 K8 2.945(12) 2_566
O30 K3 3.259(11) 2_566
O33 K3 3.270(10) 1_556
O35 C1 1.18(2) .
O35 K8 2.924(16) 1_565
O35 K6 3.074(14) 2_576
O36 C2 1.17(2) .
O37 C3 1.16(2) .
O37 K1 3.371(16) 2_666
O1W K1 2.947(16) 2_666
O2W K3 2.667(14) 2_565
O2W K5 3.290(16) 2_566
O3W K9 2.73(3) 1_456
O4W K6 3.32(2) 2_576
O6W K2 2.96(2) 2_665
O11W K6 3.05(2) 2_566
O12W K9 2.99(4) 1_545
O13W O14W 1.67(5) .
O14W K9 2.84(4) 2_666
O14W K6 3.20(3) 2_566
